data_4036399
loop_
_publ_author_name
'Zhao, Hong-Wu'
'Tian, Ting'
'Li, Bo'
'Yang, Zhao'
'Pang, Hai-Liang'
'Meng, Wei'
'Song, Xiu-Qing'
'Chen, Xiao-Qin'

_publ_section_title
;
 Diastereoselective Synthesis of Dispirobarbiturates through
 Et3N-Catalyzed [3 + 2] Cycloaddition of Barbiturate-Based Olefins with
 3-Isothiocyanato Oxindoles.
;
_journal_issue 20
_journal_name_full 'The Journal of organic chemistry'
_journal_page_first 10380
_journal_page_last 10385
_journal_paper_doi 10.1021/acs.joc.5b01810
_journal_volume 80
_journal_year 2015
_chemical_formula_sum 'C54 H54 N8 O12 S2'
_chemical_formula_weight 1071.17
_space_group_IT_number 2
_space_group_name_Hall '-P 1'
_space_group_name_H-M_alt 'P -1'
_symmetry_cell_setting triclinic
_symmetry_space_group_name_H-M 'P -1'
_atom_sites_solution_hydrogens geom
_atom_sites_solution_primary direct
_atom_sites_solution_secondary difmap
_audit_creation_method SHELXL-97
_cell_angle_alpha 90.1020(10)
_cell_angle_beta 106.346(4)
_cell_angle_gamma 112.778(6)
_cell_formula_units_Z 2
_cell_length_a 13.239(3)
_cell_length_b 15.838(3)
_cell_length_c 17.467(3)
_cell_measurement_reflns_used 5860
_cell_measurement_temperature 113(2)
_cell_measurement_theta_max 27.5
_cell_measurement_theta_min 3.1
_cell_volume 3214.9(11)
_computing_cell_refinement 'CrystalClear-SM Expert 2.1 b42 (Rigaku, 2015)'
_computing_data_collection 'CrystalClear-SM Expert 2.1 b42 (Rigaku, 2015)'
_computing_data_reduction 'CrystalClear-SM Expert 2.1 b42 (Rigaku, 2015)'
_computing_molecular_graphics 'Bruker SHELXTL'
_computing_publication_material 'Bruker SHELXTL'
_computing_structure_refinement 'SHELXL-97 (Sheldrick, 1997)'
_computing_structure_solution 'SHELXS-97 (Sheldrick, 1990)'
_diffrn_ambient_temperature 113(2)
_diffrn_detector_area_resol_mean 5.8140
_diffrn_measured_fraction_theta_full 0.958
_diffrn_measured_fraction_theta_max 0.958
_diffrn_measurement_device_type 'Rigaku XtaLAB P200'
_diffrn_measurement_method '\w scans'
_diffrn_radiation_monochromator multilayer
_diffrn_radiation_source 'rotating anode'
_diffrn_radiation_type MoK\a
_diffrn_radiation_wavelength 0.71073
_diffrn_reflns_av_R_equivalents 0.0368
_diffrn_reflns_av_sigmaI/netI 0.0542
_diffrn_reflns_limit_h_max 14
_diffrn_reflns_limit_h_min -17
_diffrn_reflns_limit_k_max 20
_diffrn_reflns_limit_k_min -20
_diffrn_reflns_limit_l_max 22
_diffrn_reflns_limit_l_min -22
_diffrn_reflns_number 33005
_diffrn_reflns_theta_full 27.54
_diffrn_reflns_theta_max 27.54
_diffrn_reflns_theta_min 3.09
_exptl_absorpt_coefficient_mu 0.141
_exptl_absorpt_correction_T_max 0.9751
_exptl_absorpt_correction_T_min 0.9697
_exptl_absorpt_correction_type multi-scan
_exptl_absorpt_process_details 'REQAB (Rigaku, 1998)'
_exptl_crystal_colour Colorless
_exptl_crystal_density_diffrn 1.107
_exptl_crystal_density_method 'not measured'
_exptl_crystal_description Prism
_exptl_crystal_F_000 1124
_exptl_crystal_size_max 0.22
_exptl_crystal_size_mid 0.20
_exptl_crystal_size_min 0.18
_refine_diff_density_max 1.106
_refine_diff_density_min -0.356
_refine_diff_density_rms 0.064
_refine_ls_extinction_method none
_refine_ls_goodness_of_fit_ref 1.099
_refine_ls_hydrogen_treatment constr
_refine_ls_matrix_type full
_refine_ls_number_parameters 691
_refine_ls_number_reflns 14220
_refine_ls_number_restraints 0
_refine_ls_restrained_S_all 1.099
_refine_ls_R_factor_all 0.0973
_refine_ls_R_factor_gt 0.0702
_refine_ls_shift/su_max 0.001
_refine_ls_shift/su_mean 0.000
_refine_ls_structure_factor_coef Fsqd
_refine_ls_weighting_details 'calc w=1/[\s^2^(Fo^2^)+(0.1018P)^2^+1.2444P] where P=(Fo^2^+2Fc^2^)/3'
_refine_ls_weighting_scheme calc
_refine_ls_wR_factor_gt 0.1869
_refine_ls_wR_factor_ref 0.2015
_reflns_number_gt 9725
_reflns_number_total 14220
_reflns_threshold_expression >2sigma(I)
_cod_data_source_file jo5b01810_si_002.cif
_cod_data_source_block shelx_sqd
_cod_depositor_comments
;
The following automatic conversions were performed:

data item '_symmetry_cell_setting' value 'Triclinic' was changed to
'triclinic' in accordance with the
/home/saulius/struct/COD-crude-data/automatic-downloads/DataCite-retrospective/ACS/depositions/lib/dictionaries/cif_core.dic
dictionary named 'cif_core.dic' version 2.4.2 last updated on
2011-04-26.

Automatic conversion script
Id: cif_fix_values 6909 2019-04-08 15:41:33Z antanas 
;
_cod_original_cell_volume 3214.8(10)
_cod_original_sg_symbol_H-M P-1
_cod_database_code 4036399
_platon_squeeze_void_probe_radius 1.20

loop_
_symmetry_equiv_pos_as_xyz
'x, y, z'
'-x, -y, -z'

loop_
_atom_site_label
_atom_site_type_symbol
_atom_site_fract_x
_atom_site_fract_y
_atom_site_fract_z
_atom_site_U_iso_or_equiv
_atom_site_adp_type
_atom_site_occupancy
_atom_site_symmetry_multiplicity
_atom_site_calc_flag
_atom_site_refinement_flags
S1 S 0.33038(6) 0.72356(4) 0.26091(4) 0.02948(16) Uani 1 1 d .
S2 S 0.19847(6) 0.75472(4) 0.19565(4) 0.03143(17) Uani 1 1 d .
O1 O 0.29695(16) 0.39378(13) 0.27790(11) 0.0353(4) Uani 1 1 d .
O2 O 0.11611(18) 0.53541(14) 0.13774(12) 0.0411(5) Uani 1 1 d .
O3 O -0.2033(2) 0.5147(2) 0.1972(2) 0.0845(10) Uani 1 1 d .
O4 O 0.14237(19) 0.65266(14) 0.38876(13) 0.0422(5) Uani 1 1 d .
O5 O -0.04505(17) 0.73815(14) 0.20789(13) 0.0416(5) Uani 1 1 d .
O6 O -0.10836(18) 0.97777(15) 0.09403(13) 0.0471(5) Uani 1 1 d .
O7 O 0.25054(17) 0.98379(14) 0.16977(13) 0.0422(5) Uani 1 1 d .
O8 O 0.1515(2) 0.84871(16) 0.46508(13) 0.0495(5) Uani 1 1 d .
N1 N 0.34558(18) 0.39417(15) 0.41512(14) 0.0314(5) Uani 1 1 d .
N2 N 0.32927(17) 0.58457(14) 0.33790(12) 0.0255(4) Uani 1 1 d .
N3 N -0.0459(2) 0.52161(18) 0.16642(18) 0.0475(7) Uani 1 1 d .
N4 N -0.0327(2) 0.58252(18) 0.29485(19) 0.0473(7) Uani 1 1 d .
N5 N -0.0794(2) 0.85808(16) 0.15204(13) 0.0344(5) Uani 1 1 d .
N6 N 0.07380(19) 0.98518(15) 0.13067(14) 0.0344(5) Uani 1 1 d .
N7 N 0.2654(2) 0.86628(16) 0.33272(14) 0.0354(5) Uani 1 1 d .
N8 N 0.3180(2) 0.98066(19) 0.51051(15) 0.0451(6) Uani 1 1 d .
C1 C 0.2608(2) 0.49649(17) 0.36271(15) 0.0256(5) Uani 1 1 d .
C2 C 0.2929(2) 0.50522(17) 0.45354(15) 0.0294(5) Uani 1 1 d .
C3 C 0.2857(3) 0.56383(19) 0.50880(17) 0.0373(6) Uani 1 1 d .
H3 H 0.2523 0.6065 0.4911 0.045 Uiso 1 1 calc R
C4 C 0.3282(3) 0.5594(2) 0.59081(18) 0.0437(7) Uani 1 1 d .
H4 H 0.3223 0.5984 0.6292 0.052 Uiso 1 1 calc R
C5 C 0.3789(3) 0.4984(2) 0.61642(19) 0.0465(8) Uani 1 1 d .
H5 H 0.4071 0.4959 0.6724 0.056 Uiso 1 1 calc R
C6 C 0.3891(2) 0.4410(2) 0.56187(18) 0.0399(7) Uani 1 1 d .
H6 H 0.4258 0.4004 0.5795 0.048 Uiso 1 1 calc R
C7 C 0.3440(2) 0.44476(18) 0.48045(16) 0.0311(6) Uani 1 1 d .
C8 C 0.3031(2) 0.42239(17) 0.34404(17) 0.0295(5) Uani 1 1 d .
C9 C 0.3953(3) 0.3254(2) 0.4239(2) 0.0400(7) Uani 1 1 d .
H9A H 0.3948 0.3038 0.3711 0.060 Uiso 1 1 calc R
H9B H 0.3498 0.2730 0.4468 0.060 Uiso 1 1 calc R
H9C H 0.4747 0.3532 0.4598 0.060 Uiso 1 1 calc R
C10 C 0.1347(2) 0.46816(17) 0.30590(16) 0.0274(5) Uani 1 1 d .
H10 H 0.1298 0.4315 0.2574 0.033 Uiso 1 1 calc R
C11 C 0.0308(2) 0.40868(17) 0.33103(17) 0.0298(6) Uani 1 1 d .
C12 C 0.0209(3) 0.4123(2) 0.4076(2) 0.0496(8) Uani 1 1 d .
H12 H 0.0827 0.4552 0.4498 0.060 Uiso 1 1 calc R
C13 C -0.0788(3) 0.3537(3) 0.4232(3) 0.0665(11) Uani 1 1 d .
H13 H -0.0837 0.3559 0.4764 0.080 Uiso 1 1 calc R
C14 C -0.1693(3) 0.2933(2) 0.3637(3) 0.0578(10) Uani 1 1 d .
H14 H -0.2368 0.2535 0.3752 0.069 Uiso 1 1 calc R
C15 C -0.1632(3) 0.2899(2) 0.2870(2) 0.0506(8) Uani 1 1 d .
H15 H -0.2271 0.2490 0.2448 0.061 Uiso 1 1 calc R
C16 C -0.0622(2) 0.34685(19) 0.27091(19) 0.0373(6) Uani 1 1 d .
H16 H -0.0575 0.3430 0.2178 0.045 Uiso 1 1 calc R
C17 C 0.1338(2) 0.56285(17) 0.27637(16) 0.0281(5) Uani 1 1 d .
C18 C 0.0705(2) 0.54157(18) 0.18713(18) 0.0355(6) Uani 1 1 d .
C19 C -0.1012(3) 0.5363(2) 0.2177(3) 0.0530(9) Uani 1 1 d .
C20 C 0.0837(3) 0.6054(2) 0.32472(19) 0.0369(6) Uani 1 1 d .
C21 C 0.2630(2) 0.61773(16) 0.29498(15) 0.0250(5) Uani 1 1 d .
C22 C -0.1190(3) 0.4785(3) 0.0843(3) 0.0730(13) Uani 1 1 d .
H22A H -0.1664 0.4135 0.0853 0.110 Uiso 1 1 calc R
H22B H -0.0703 0.4826 0.0501 0.110 Uiso 1 1 calc R
H22C H -0.1690 0.5106 0.0626 0.110 Uiso 1 1 calc R
C23 C -0.0857(4) 0.6126(3) 0.3468(3) 0.0728(13) Uani 1 1 d .
H23A H -0.1016 0.5690 0.3860 0.109 Uiso 1 1 calc R
H23B H -0.1578 0.6148 0.3138 0.109 Uiso 1 1 calc R
H23C H -0.0330 0.6742 0.3752 0.109 Uiso 1 1 calc R
C24 C 0.1974(2) 0.83908(18) 0.26179(16) 0.0313(6) Uani 1 1 d .
C25 C 0.1137(2) 0.88495(18) 0.23049(16) 0.0313(6) Uani 1 1 d .
C26 C 0.1539(2) 0.95343(18) 0.17364(17) 0.0335(6) Uani 1 1 d .
C27 C -0.0422(2) 0.94406(19) 0.12469(16) 0.0349(6) Uani 1 1 d .
C28 C -0.0083(2) 0.81923(19) 0.19521(16) 0.0329(6) Uani 1 1 d .
C29 C -0.2054(3) 0.8038(2) 0.1262(2) 0.0490(8) Uani 1 1 d .
H29A H -0.2220 0.7405 0.1389 0.074 Uiso 1 1 calc R
H29B H -0.2366 0.8029 0.0681 0.074 Uiso 1 1 calc R
H29C H -0.2409 0.8321 0.1545 0.074 Uiso 1 1 calc R
C30 C 0.1135(3) 1.0679(2) 0.0906(2) 0.0461(7) Uani 1 1 d .
H30A H 0.1597 1.1221 0.1311 0.069 Uiso 1 1 calc R
H30B H 0.0469 1.0761 0.0552 0.069 Uiso 1 1 calc R
H30C H 0.1604 1.0606 0.0587 0.069 Uiso 1 1 calc R
C31 C 0.1243(2) 0.93237(18) 0.31429(15) 0.0296(5) Uani 1 1 d .
H31 H 0.0662 0.8842 0.3346 0.036 Uiso 1 1 calc R
C32 C 0.0951(3) 1.01621(19) 0.31502(16) 0.0363(6) Uani 1 1 d .
C33 C -0.0029(3) 1.0053(2) 0.33584(18) 0.0440(7) Uani 1 1 d .
H33 H -0.0476 0.9475 0.3493 0.053 Uiso 1 1 calc R
C34 C -0.0355(3) 1.0784(3) 0.3371(2) 0.0560(9) Uani 1 1 d .
H34 H -0.1027 1.0702 0.3512 0.067 Uiso 1 1 calc R
C35 C 0.0271(3) 1.1611(2) 0.3184(2) 0.0535(9) Uani 1 1 d .
H35 H 0.0048 1.2111 0.3207 0.064 Uiso 1 1 calc R
C36 C 0.1218(3) 1.1730(2) 0.29644(19) 0.0494(8) Uani 1 1 d .
H36 H 0.1639 1.2307 0.2815 0.059 Uiso 1 1 calc R
C37 C 0.1575(2) 1.1014(2) 0.29563(17) 0.0385(7) Uani 1 1 d .
H37 H 0.2252 1.1109 0.2817 0.046 Uiso 1 1 calc R
C38 C 0.2436(2) 0.93938(19) 0.37002(16) 0.0336(6) Uani 1 1 d .
C39 C 0.3504(3) 1.0285(2) 0.39201(18) 0.0390(7) Uani 1 1 d .
C40 C 0.4145(3) 1.0848(2) 0.3491(2) 0.0455(8) Uani 1 1 d .
H40 H 0.3906 1.0711 0.2923 0.055 Uiso 1 1 calc R
C41 C 0.5125(3) 1.1606(2) 0.3862(3) 0.0548(9) Uani 1 1 d .
H41 H 0.5541 1.2009 0.3551 0.066 Uiso 1 1 calc R
C42 C 0.5523(3) 1.1789(2) 0.4722(3) 0.0600(11) Uani 1 1 d .
H42 H 0.6213 1.2309 0.4984 0.072 Uiso 1 1 calc R
C43 C 0.4924(3) 1.1229(3) 0.5159(2) 0.0536(9) Uani 1 1 d .
H43 H 0.5188 1.1347 0.5730 0.064 Uiso 1 1 calc R
C44 C 0.3915(3) 1.0475(2) 0.47695(18) 0.0448(8) Uani 1 1 d .
C45 C 0.2282(3) 0.9134(2) 0.45316(16) 0.0384(7) Uani 1 1 d .
C46 C 0.3330(4) 0.9773(3) 0.59549(18) 0.0645(12) Uani 1 1 d .
H46A H 0.4079 0.9758 0.6222 0.097 Uiso 1 1 calc R
H46B H 0.2717 0.9218 0.6033 0.097 Uiso 1 1 calc R
H46C H 0.3294 1.0322 0.6186 0.097 Uiso 1 1 calc R
O9 O 0.03178(18) 0.80041(14) 1.03231(12) 0.0431(5) Uani 1 1 d .
O10 O 0.0020(2) 0.69478(16) 0.89014(14) 0.0556(6) Uani 1 1 d .
O11 O 0.68919(18) 0.80766(16) 0.42816(13) 0.0472(5) Uani 1 1 d .
O12 O 0.86521(19) 0.79599(15) 0.37297(14) 0.0514(6) Uani 1 1 d .
C47 C -0.0420(3) 0.7048(2) 1.01257(19) 0.0459(7) Uani 1 1 d .
H47A H -0.1065 0.6916 1.0352 0.055 Uiso 1 1 calc R
H47B H 0.0016 0.6681 1.0378 0.055 Uiso 1 1 calc R
C48 C -0.0895(3) 0.6752(2) 0.9242(2) 0.0508(8) Uani 1 1 d .
H48A H -0.1384 0.6081 0.9137 0.061 Uiso 1 1 calc R
H48B H -0.1379 0.7082 0.8989 0.061 Uiso 1 1 calc R
C49 C 0.0742(3) 0.7916(2) 0.9074(2) 0.0549(9) Uani 1 1 d .
H49A H 0.0293 0.8271 0.8818 0.066 Uiso 1 1 calc R
H49B H 0.1387 0.8052 0.8847 0.066 Uiso 1 1 calc R
C50 C 0.1213(3) 0.8208(2) 0.99678(18) 0.0450(7) Uani 1 1 d .
H50A H 0.1709 0.7887 1.0217 0.054 Uiso 1 1 calc R
H50B H 0.1692 0.8880 1.0074 0.054 Uiso 1 1 calc R
C51 C 0.6762(3) 0.7936(3) 0.3447(2) 0.0561(9) Uani 1 1 d .
H51A H 0.6998 0.8540 0.3238 0.067 Uiso 1 1 calc R
H51B H 0.5942 0.7566 0.3150 0.067 Uiso 1 1 calc R
C52 C 0.7471(3) 0.7447(2) 0.3302(2) 0.0466(8) Uani 1 1 d .
H52A H 0.7205 0.6827 0.3480 0.056 Uiso 1 1 calc R
H52B H 0.7372 0.7368 0.2720 0.056 Uiso 1 1 calc R
C53 C 0.8787(3) 0.8086(3) 0.4560(2) 0.0501(8) Uani 1 1 d .
H53A H 0.9608 0.8451 0.4857 0.060 Uiso 1 1 calc R
H53B H 0.8549 0.7478 0.4761 0.060 Uiso 1 1 calc R
C54 C 0.8077(3) 0.8577(2) 0.4717(2) 0.0456(7) Uani 1 1 d .
H54A H 0.8170 0.8641 0.5299 0.055 Uiso 1 1 calc R
H54B H 0.8351 0.9204 0.4552 0.055 Uiso 1 1 calc R

loop_
_atom_site_aniso_label
_atom_site_aniso_U_11
_atom_site_aniso_U_22
_atom_site_aniso_U_33
_atom_site_aniso_U_23
_atom_site_aniso_U_13
_atom_site_aniso_U_12
S1 0.0304(3) 0.0248(3) 0.0407(4) 0.0103(3) 0.0153(3) 0.0158(3)
S2 0.0442(4) 0.0293(3) 0.0270(3) 0.0032(2) 0.0067(3) 0.0244(3)
O1 0.0404(11) 0.0370(10) 0.0382(10) 0.0079(8) 0.0169(9) 0.0223(9)
O2 0.0487(12) 0.0352(11) 0.0354(11) 0.0028(8) 0.0055(9) 0.0181(9)
O3 0.0260(12) 0.0770(19) 0.149(3) 0.0543(19) 0.0182(15) 0.0254(12)
O4 0.0577(13) 0.0413(11) 0.0493(13) 0.0118(10) 0.0316(11) 0.0319(10)
O5 0.0420(12) 0.0338(11) 0.0492(12) 0.0123(9) 0.0141(9) 0.0156(9)
O6 0.0433(12) 0.0518(13) 0.0559(13) 0.0253(11) 0.0108(10) 0.0322(11)
O7 0.0367(11) 0.0332(10) 0.0554(13) 0.0106(9) 0.0123(10) 0.0142(9)
O8 0.0558(14) 0.0527(14) 0.0497(13) 0.0154(11) 0.0213(11) 0.0284(12)
N1 0.0288(11) 0.0289(11) 0.0437(13) 0.0147(9) 0.0117(10) 0.0186(9)
N2 0.0245(10) 0.0260(10) 0.0286(10) 0.0048(8) 0.0074(8) 0.0133(9)
N3 0.0288(13) 0.0372(14) 0.0669(18) 0.0146(12) -0.0018(12) 0.0146(11)
N4 0.0383(14) 0.0466(15) 0.085(2) 0.0366(14) 0.0387(15) 0.0318(12)
N5 0.0402(13) 0.0357(12) 0.0322(12) 0.0114(9) 0.0092(10) 0.0216(11)
N6 0.0336(12) 0.0266(11) 0.0400(13) 0.0063(9) 0.0025(10) 0.0151(10)
N7 0.0431(13) 0.0352(12) 0.0320(12) 0.0038(9) 0.0070(10) 0.0232(11)
N8 0.0528(16) 0.0535(16) 0.0351(13) -0.0035(12) 0.0011(12) 0.0366(14)
C1 0.0217(12) 0.0239(12) 0.0330(13) 0.0067(10) 0.0079(10) 0.0114(10)
C2 0.0282(13) 0.0256(12) 0.0319(13) 0.0057(10) 0.0083(11) 0.0088(10)
C3 0.0450(17) 0.0305(14) 0.0387(15) 0.0060(11) 0.0160(13) 0.0155(12)
C4 0.0521(18) 0.0376(16) 0.0390(16) 0.0074(12) 0.0183(14) 0.0127(14)
C5 0.0550(19) 0.0399(17) 0.0358(15) 0.0114(13) 0.0114(14) 0.0117(14)
C6 0.0361(15) 0.0352(15) 0.0461(17) 0.0178(13) 0.0104(13) 0.0133(12)
C7 0.0287(13) 0.0281(13) 0.0373(14) 0.0099(11) 0.0114(11) 0.0113(11)
C8 0.0269(13) 0.0252(12) 0.0416(15) 0.0078(11) 0.0151(11) 0.0125(10)
C9 0.0385(16) 0.0343(15) 0.0570(18) 0.0152(13) 0.0155(14) 0.0242(13)
C10 0.0232(12) 0.0242(12) 0.0351(13) 0.0049(10) 0.0061(10) 0.0117(10)
C11 0.0249(13) 0.0245(12) 0.0467(15) 0.0106(11) 0.0140(11) 0.0148(10)
C12 0.0372(16) 0.055(2) 0.0503(18) -0.0034(15) 0.0204(14) 0.0078(14)
C13 0.051(2) 0.078(3) 0.072(3) 0.009(2) 0.039(2) 0.013(2)
C14 0.0391(18) 0.0451(19) 0.102(3) 0.0175(19) 0.043(2) 0.0150(15)
C15 0.0266(15) 0.0350(16) 0.084(3) -0.0017(16) 0.0134(16) 0.0086(13)
C16 0.0334(15) 0.0314(14) 0.0485(17) 0.0059(12) 0.0092(13) 0.0169(12)
C17 0.0235(12) 0.0274(13) 0.0370(14) 0.0081(10) 0.0090(11) 0.0140(10)
C18 0.0306(14) 0.0250(13) 0.0468(16) 0.0102(11) 0.0024(12) 0.0136(11)
C19 0.0326(16) 0.0415(18) 0.086(3) 0.0314(18) 0.0132(17) 0.0195(14)
C20 0.0399(16) 0.0354(15) 0.0526(18) 0.0204(13) 0.0256(14) 0.0249(13)
C21 0.0287(13) 0.0232(12) 0.0289(12) 0.0044(9) 0.0118(10) 0.0146(10)
C22 0.047(2) 0.048(2) 0.084(3) 0.0073(19) -0.0262(19) 0.0102(17)
C23 0.068(2) 0.094(3) 0.115(3) 0.062(3) 0.070(3) 0.064(2)
C24 0.0351(14) 0.0307(13) 0.0331(14) 0.0042(11) 0.0076(11) 0.0205(11)
C25 0.0411(15) 0.0266(13) 0.0304(13) 0.0017(10) 0.0054(11) 0.0219(12)
C26 0.0324(15) 0.0237(13) 0.0390(14) -0.0026(11) 0.0003(11) 0.0131(11)
C27 0.0386(15) 0.0361(15) 0.0322(14) 0.0080(11) 0.0048(12) 0.0214(13)
C28 0.0416(15) 0.0349(14) 0.0335(14) 0.0077(11) 0.0155(12) 0.0244(12)
C29 0.0397(17) 0.0537(19) 0.057(2) 0.0214(16) 0.0186(15) 0.0196(15)
C30 0.0452(18) 0.0356(16) 0.0561(19) 0.0152(14) 0.0092(15) 0.0190(14)
C31 0.0280(13) 0.0280(13) 0.0313(13) 0.0010(10) 0.0065(11) 0.0116(11)
C32 0.0463(17) 0.0352(14) 0.0288(13) -0.0040(11) -0.0057(12) 0.0298(13)
C33 0.0461(18) 0.0400(16) 0.0398(16) 0.0067(13) 0.0092(14) 0.0138(14)
C34 0.0444(19) 0.073(3) 0.061(2) -0.0024(18) 0.0163(16) 0.0341(18)
C35 0.060(2) 0.0453(19) 0.060(2) -0.0022(16) 0.0007(17) 0.0395(17)
C36 0.059(2) 0.0289(15) 0.0427(17) 0.0026(12) -0.0028(15) 0.0126(14)
C37 0.0291(14) 0.0436(16) 0.0344(14) -0.0052(12) 0.0019(11) 0.0116(12)
C38 0.0379(15) 0.0336(14) 0.0344(14) 0.0037(11) 0.0063(12) 0.0231(12)
C39 0.0405(16) 0.0399(16) 0.0463(16) 0.0055(13) 0.0088(13) 0.0293(14)
C40 0.0342(16) 0.0389(16) 0.064(2) -0.0055(14) 0.0021(14) 0.0243(14)
C41 0.0331(17) 0.0430(18) 0.091(3) 0.0102(18) 0.0165(18) 0.0195(14)
C42 0.0296(16) 0.0359(17) 0.097(3) -0.0176(18) -0.0115(18) 0.0165(14)
C43 0.052(2) 0.057(2) 0.056(2) -0.0087(17) -0.0053(16) 0.0414(18)
C44 0.0466(17) 0.0496(18) 0.0413(16) -0.0171(14) -0.0127(14) 0.0410(15)
C45 0.0491(18) 0.0506(18) 0.0298(14) 0.0029(12) 0.0055(13) 0.0398(16)
C46 0.096(3) 0.098(3) 0.0290(15) -0.0084(17) -0.0052(16) 0.087(3)
O9 0.0531(13) 0.0311(10) 0.0399(11) -0.0023(8) 0.0117(10) 0.0136(9)
O10 0.0745(16) 0.0414(12) 0.0479(13) -0.0032(10) 0.0212(12) 0.0187(12)
O11 0.0447(12) 0.0572(14) 0.0495(13) 0.0005(10) 0.0147(10) 0.0307(11)
O12 0.0519(13) 0.0448(13) 0.0637(15) 0.0061(11) 0.0354(12) 0.0135(11)
C47 0.0514(19) 0.0364(16) 0.0479(18) -0.0009(13) 0.0172(15) 0.0144(14)
C48 0.057(2) 0.0421(18) 0.0469(18) -0.0002(14) 0.0128(16) 0.0163(16)
C49 0.073(2) 0.0451(19) 0.0449(18) 0.0127(15) 0.0184(17) 0.0213(17)
C50 0.0491(18) 0.0395(16) 0.0417(16) 0.0071(13) 0.0112(14) 0.0150(14)
C51 0.065(2) 0.061(2) 0.0442(18) 0.0025(16) 0.0022(16) 0.0377(19)
C52 0.0532(19) 0.0402(17) 0.0496(18) 0.0026(14) 0.0248(15) 0.0157(15)
C53 0.0372(17) 0.057(2) 0.057(2) 0.0035(16) 0.0137(15) 0.0211(15)
C54 0.0499(19) 0.0465(18) 0.0466(17) 0.0060(14) 0.0186(15) 0.0234(15)

loop_
_atom_type_symbol
_atom_type_description
_atom_type_scat_dispersion_real
_atom_type_scat_dispersion_imag
_atom_type_scat_source
C C 0.0033 0.0016 'International Tables Vol C Tables 4.2.6.8 and 6.1.1.4'
H H 0.0000 0.0000 'International Tables Vol C Tables 4.2.6.8 and 6.1.1.4'
N N 0.0061 0.0033 'International Tables Vol C Tables 4.2.6.8 and 6.1.1.4'
O O 0.0106 0.0060 'International Tables Vol C Tables 4.2.6.8 and 6.1.1.4'
S S 0.1246 0.1234 'International Tables Vol C Tables 4.2.6.8 and 6.1.1.4'

loop_
_geom_angle_atom_site_label_1
_geom_angle_atom_site_label_2
_geom_angle_atom_site_label_3
_geom_angle
C21 S1 S2 104.66(9)
C24 S2 S1 103.43(9)
C8 N1 C7 111.3(2)
C8 N1 C9 125.1(2)
C7 N1 C9 123.5(2)
C21 N2 C1 109.9(2)
C19 N3 C18 125.1(3)
C19 N3 C22 116.2(3)
C18 N3 C22 118.7(3)
C20 N4 C19 124.1(3)
C20 N4 C23 116.8(3)
C19 N4 C23 119.0(3)
C28 N5 C27 124.9(2)
C28 N5 C29 119.2(2)
C27 N5 C29 115.7(2)
C26 N6 C27 123.4(2)
C26 N6 C30 118.4(2)
C27 N6 C30 118.2(2)
C24 N7 C38 109.4(2)
C45 N8 C44 112.4(2)
C45 N8 C46 122.0(3)
C44 N8 C46 125.6(3)
N2 C1 C2 109.36(19)
N2 C1 C8 108.41(19)
C2 C1 C8 101.9(2)
N2 C1 C10 104.92(19)
C2 C1 C10 123.7(2)
C8 C1 C10 107.9(2)
C7 C2 C3 119.6(3)
C7 C2 C1 108.5(2)
C3 C2 C1 131.7(2)
C2 C3 C4 119.1(3)
C2 C3 H3 120.4
C4 C3 H3 120.4
C5 C4 C3 120.3(3)
C5 C4 H4 119.8
C3 C4 H4 119.8
C4 C5 C6 121.1(3)
C4 C5 H5 119.4
C6 C5 H5 119.4
C5 C6 C7 117.8(3)
C5 C6 H6 121.1
C7 C6 H6 121.1
C2 C7 C6 121.9(3)
C2 C7 N1 110.4(2)
C6 C7 N1 127.7(3)
O1 C8 N1 126.5(2)
O1 C8 C1 125.7(2)
N1 C8 C1 107.8(2)
N1 C9 H9A 109.5
N1 C9 H9B 109.5
H9A C9 H9B 109.5
N1 C9 H9C 109.5
H9A C9 H9C 109.5
H9B C9 H9C 109.5
C11 C10 C1 121.8(2)
C11 C10 C17 115.2(2)
C1 C10 C17 103.51(19)
C11 C10 H10 104.9
C1 C10 H10 104.9
C17 C10 H10 104.9
C12 C11 C16 117.9(3)
C12 C11 C10 125.9(2)
C16 C11 C10 116.3(2)
C11 C12 C13 120.5(3)
C11 C12 H12 119.7
C13 C12 H12 119.7
C14 C13 C12 120.9(4)
C14 C13 H13 119.5
C12 C13 H13 119.5
C13 C14 C15 119.9(3)
C13 C14 H14 120.1
C15 C14 H14 120.1
C14 C15 C16 119.7(3)
C14 C15 H15 120.2
C16 C15 H15 120.2
C11 C16 C15 121.1(3)
C11 C16 H16 119.5
C15 C16 H16 119.5
C20 C17 C18 114.5(2)
C20 C17 C21 111.6(2)
C18 C17 C21 112.9(2)
C20 C17 C10 111.5(2)
C18 C17 C10 106.2(2)
C21 C17 C10 98.94(18)
O2 C18 N3 122.0(3)
O2 C18 C17 122.5(2)
N3 C18 C17 115.3(3)
O3 C19 N3 122.2(4)
O3 C19 N4 120.4(4)
N3 C19 N4 117.3(3)
O4 C20 N4 122.4(3)
O4 C20 C17 121.2(3)
N4 C20 C17 116.2(3)
N2 C21 C17 117.8(2)
N2 C21 S1 115.99(18)
C17 C21 S1 126.17(18)
N3 C22 H22A 109.5
N3 C22 H22B 109.5
H22A C22 H22B 109.5
N3 C22 H22C 109.5
H22A C22 H22C 109.5
H22B C22 H22C 109.5
N4 C23 H23A 109.5
N4 C23 H23B 109.5
H23A C23 H23B 109.5
N4 C23 H23C 109.5
H23A C23 H23C 109.5
H23B C23 H23C 109.5
N7 C24 C25 117.9(2)
N7 C24 S2 123.6(2)
C25 C24 S2 118.42(19)
C28 C25 C26 112.0(2)
C28 C25 C24 114.4(2)
C26 C25 C24 111.0(2)
C28 C25 C31 107.0(2)
C26 C25 C31 113.5(2)
C24 C25 C31 98.3(2)
O7 C26 N6 121.4(3)
O7 C26 C25 123.4(2)
N6 C26 C25 115.0(2)
O6 C27 N6 122.4(3)
O6 C27 N5 121.4(3)
N6 C27 N5 116.1(2)
O5 C28 N5 122.1(3)
O5 C28 C25 123.2(2)
N5 C28 C25 114.4(2)
N5 C29 H29A 109.5
N5 C29 H29B 109.5
H29A C29 H29B 109.5
N5 C29 H29C 109.5
H29A C29 H29C 109.5
H29B C29 H29C 109.5
N6 C30 H30A 109.5
N6 C30 H30B 109.5
H30A C30 H30B 109.5
N6 C30 H30C 109.5
H30A C30 H30C 109.5
H30B C30 H30C 109.5
C32 C31 C38 118.8(2)
C32 C31 C25 118.6(2)
C38 C31 C25 103.4(2)
C32 C31 H31 104.8
C38 C31 H31 104.8
C25 C31 H31 104.8
C37 C32 C33 118.1(3)
C37 C32 C31 124.9(3)
C33 C32 C31 117.0(3)
C34 C33 C32 120.2(3)
C34 C33 H33 119.9
C32 C33 H33 119.9
C35 C34 C33 120.8(3)
C35 C34 H34 119.6
C33 C34 H34 119.6
C34 C35 C36 120.1(3)
C34 C35 H35 120.0
C36 C35 H35 120.0
C35 C36 C37 120.5(3)
C35 C36 H36 119.8
C37 C36 H36 119.8
C32 C37 C36 120.3(3)
C32 C37 H37 119.8
C36 C37 H37 119.8
N7 C38 C39 110.0(2)
N7 C38 C45 108.3(2)
C39 C38 C45 103.1(2)
N7 C38 C31 105.0(2)
C39 C38 C31 122.7(2)
C45 C38 C31 107.1(2)
C40 C39 C44 118.1(3)
C40 C39 C38 133.9(3)
C44 C39 C38 107.7(3)
C39 C40 C41 121.3(3)
C39 C40 H40 119.3
C41 C40 H40 119.3
C40 C41 C42 119.6(4)
C40 C41 H41 120.2
C42 C41 H41 120.2
C43 C42 C41 120.2(3)
C43 C42 H42 119.9
C41 C42 H42 119.9
C42 C43 C44 119.3(3)
C42 C43 H43 120.4
C44 C43 H43 120.4
C43 C44 N8 128.5(3)
C43 C44 C39 121.4(4)
N8 C44 C39 110.1(3)
O8 C45 N8 126.5(3)
O8 C45 C38 126.8(3)
N8 C45 C38 106.7(3)
N8 C46 H46A 109.5
N8 C46 H46B 109.5
H46A C46 H46B 109.5
N8 C46 H46C 109.5
H46A C46 H46C 109.5
H46B C46 H46C 109.5
C50 O9 C47 109.5(2)
C48 O10 C49 109.4(3)
C54 O11 C51 109.7(2)
C53 O12 C52 109.4(2)
O9 C47 C48 112.7(3)
O9 C47 H47A 109.0
C48 C47 H47A 109.0
O9 C47 H47B 109.0
C48 C47 H47B 109.0
H47A C47 H47B 107.8
O10 C48 C47 110.0(3)
O10 C48 H48A 109.7
C47 C48 H48A 109.7
O10 C48 H48B 109.7
C47 C48 H48B 109.7
H48A C48 H48B 108.2
O10 C49 C50 110.6(3)
O10 C49 H49A 109.5
C50 C49 H49A 109.5
O10 C49 H49B 109.5
C50 C49 H49B 109.5
H49A C49 H49B 108.1
O9 C50 C49 111.5(3)
O9 C50 H50A 109.3
C49 C50 H50A 109.3
O9 C50 H50B 109.3
C49 C50 H50B 109.3
H50A C50 H50B 108.0
O11 C51 C52 111.4(3)
O11 C51 H51A 109.3
C52 C51 H51A 109.3
O11 C51 H51B 109.3
C52 C51 H51B 109.3
H51A C51 H51B 108.0
O12 C52 C51 110.4(3)
O12 C52 H52A 109.6
C51 C52 H52A 109.6
O12 C52 H52B 109.6
C51 C52 H52B 109.6
H52A C52 H52B 108.1
O12 C53 C54 111.2(3)
O12 C53 H53A 109.4
C54 C53 H53A 109.4
O12 C53 H53B 109.4
C54 C53 H53B 109.4
H53A C53 H53B 108.0
O11 C54 C53 110.6(3)
O11 C54 H54A 109.5
C53 C54 H54A 109.5
O11 C54 H54B 109.5
C53 C54 H54B 109.5
H54A C54 H54B 108.1

loop_
_geom_bond_atom_site_label_1
_geom_bond_atom_site_label_2
_geom_bond_distance
S1 C21 1.762(2)
S1 S2 2.0350(10)
S2 C24 1.771(3)
O1 C8 1.210(3)
O2 C18 1.207(4)
O3 C19 1.200(4)
O4 C20 1.213(4)
O5 C28 1.230(3)
O6 C27 1.199(3)
O7 C26 1.202(3)
O8 C45 1.199(4)
N1 C8 1.364(3)
N1 C7 1.403(4)
N1 C9 1.464(3)
N2 C21 1.263(3)
N2 C1 1.483(3)
N3 C19 1.376(5)
N3 C18 1.384(4)
N3 C22 1.471(5)
N4 C20 1.376(4)
N4 C19 1.402(5)
N4 C23 1.469(4)
N5 C28 1.372(3)
N5 C27 1.393(4)
N5 C29 1.479(4)
N6 C26 1.381(3)
N6 C27 1.389(4)
N6 C30 1.470(4)
N7 C24 1.265(3)
N7 C38 1.487(3)
N8 C45 1.377(4)
N8 C44 1.392(5)
N8 C46 1.445(4)
C1 C2 1.514(4)
C1 C8 1.552(3)
C1 C10 1.568(3)
C2 C7 1.385(4)
C2 C3 1.385(4)
C3 C4 1.397(4)
C3 H3 0.9500
C4 C5 1.384(5)
C4 H4 0.9500
C5 C6 1.385(5)
C5 H5 0.9500
C6 C7 1.390(4)
C6 H6 0.9500
C9 H9A 0.9800
C9 H9B 0.9800
C9 H9C 0.9800
C10 C11 1.519(3)
C10 C17 1.590(3)
C10 H10 1.0000
C11 C12 1.383(4)
C11 C16 1.383(4)
C12 C13 1.392(5)
C12 H12 0.9500
C13 C14 1.356(6)
C13 H13 0.9500
C14 C15 1.367(5)
C14 H14 0.9500
C15 C16 1.399(4)
C15 H15 0.9500
C16 H16 0.9500
C17 C20 1.505(4)
C17 C18 1.513(4)
C17 C21 1.524(3)
C22 H22A 0.9800
C22 H22B 0.9800
C22 H22C 0.9800
C23 H23A 0.9800
C23 H23B 0.9800
C23 H23C 0.9800
C24 C25 1.530(4)
C25 C28 1.486(4)
C25 C26 1.517(4)
C25 C31 1.589(3)
C29 H29A 0.9800
C29 H29B 0.9800
C29 H29C 0.9800
C30 H30A 0.9800
C30 H30B 0.9800
C30 H30C 0.9800
C31 C32 1.521(4)
C31 C38 1.566(4)
C31 H31 1.0000
C32 C37 1.383(4)
C32 C33 1.392(4)
C33 C34 1.385(5)
C33 H33 0.9500
C34 C35 1.350(5)
C34 H34 0.9500
C35 C36 1.358(5)
C35 H35 0.9500
C36 C37 1.390(5)
C36 H36 0.9500
C37 H37 0.9500
C38 C39 1.512(4)
C38 C45 1.557(4)
C39 C40 1.361(5)
C39 C44 1.416(4)
C40 C41 1.363(5)
C40 H40 0.9500
C41 C42 1.434(6)
C41 H41 0.9500
C42 C43 1.340(6)
C42 H42 0.9500
C43 C44 1.387(5)
C43 H43 0.9500
C46 H46A 0.9800
C46 H46B 0.9800
C46 H46C 0.9800
O9 C50 1.418(4)
O9 C47 1.425(4)
O10 C48 1.426(4)
O10 C49 1.434(4)
O11 C54 1.425(4)
O11 C51 1.426(4)
O12 C53 1.415(4)
O12 C52 1.421(4)
C47 C48 1.490(4)
C47 H47A 0.9900
C47 H47B 0.9900
C48 H48A 0.9900
C48 H48B 0.9900
C49 C50 1.505(5)
C49 H49A 0.9900
C49 H49B 0.9900
C50 H50A 0.9900
C50 H50B 0.9900
C51 C52 1.495(5)
C51 H51A 0.9900
C51 H51B 0.9900
C52 H52A 0.9900
C52 H52B 0.9900
C53 C54 1.508(4)
C53 H53A 0.9900
C53 H53B 0.9900
C54 H54A 0.9900
C54 H54B 0.9900

loop_
_geom_torsion_atom_site_label_1
_geom_torsion_atom_site_label_2
_geom_torsion_atom_site_label_3
_geom_torsion_atom_site_label_4
_geom_torsion
C21 S1 S2 C24 101.97(13)
C21 N2 C1 C2 -119.4(2)
C21 N2 C1 C8 130.2(2)
C21 N2 C1 C10 15.2(3)
N2 C1 C2 C7 -115.1(2)
C8 C1 C2 C7 -0.4(3)
C10 C1 C2 C7 120.7(3)
N2 C1 C2 C3 60.6(3)
C8 C1 C2 C3 175.2(3)
C10 C1 C2 C3 -63.6(4)
C7 C2 C3 C4 -1.3(4)
C1 C2 C3 C4 -176.6(3)
C2 C3 C4 C5 1.3(4)
C3 C4 C5 C6 0.3(5)
C4 C5 C6 C7 -1.7(4)
C3 C2 C7 C6 -0.2(4)
C1 C2 C7 C6 176.1(2)
C3 C2 C7 N1 -178.1(2)
C1 C2 C7 N1 -1.8(3)
C5 C6 C7 C2 1.7(4)
C5 C6 C7 N1 179.2(3)
C8 N1 C7 C2 3.7(3)
C9 N1 C7 C2 179.2(2)
C8 N1 C7 C6 -174.0(3)
C9 N1 C7 C6 1.4(4)
C7 N1 C8 O1 177.6(2)
C9 N1 C8 O1 2.2(4)
C7 N1 C8 C1 -3.9(3)
C9 N1 C8 C1 -179.3(2)
N2 C1 C8 O1 -63.5(3)
C2 C1 C8 O1 -178.8(2)
C10 C1 C8 O1 49.6(3)
N2 C1 C8 N1 117.9(2)
C2 C1 C8 N1 2.6(2)
C10 C1 C8 N1 -129.0(2)
N2 C1 C10 C11 -153.3(2)
C2 C1 C10 C11 -27.2(4)
C8 C1 C10 C11 91.3(3)
N2 C1 C10 C17 -21.6(2)
C2 C1 C10 C17 104.5(3)
C8 C1 C10 C17 -137.1(2)
C1 C10 C11 C12 36.8(4)
C17 C10 C11 C12 -89.8(3)
C1 C10 C11 C16 -144.5(2)
C17 C10 C11 C16 88.9(3)
C16 C11 C12 C13 1.6(5)
C10 C11 C12 C13 -179.7(3)
C11 C12 C13 C14 -1.5(6)
C12 C13 C14 C15 -0.2(6)
C13 C14 C15 C16 1.8(5)
C12 C11 C16 C15 0.0(4)
C10 C11 C16 C15 -178.8(3)
C14 C15 C16 C11 -1.8(5)
C11 C10 C17 C20 37.4(3)
C1 C10 C17 C20 -98.0(2)
C11 C10 C17 C18 -88.0(3)
C1 C10 C17 C18 136.6(2)
C11 C10 C17 C21 154.9(2)
C1 C10 C17 C21 19.5(2)
C19 N3 C18 O2 -172.8(3)
C22 N3 C18 O2 9.3(4)
C19 N3 C18 C17 12.7(4)
C22 N3 C18 C17 -165.2(3)
C20 C17 C18 O2 156.1(3)
C21 C17 C18 O2 26.9(3)
C10 C17 C18 O2 -80.4(3)
C20 C17 C18 N3 -29.3(3)
C21 C17 C18 N3 -158.5(2)
C10 C17 C18 N3 94.1(3)
C18 N3 C19 O3 -177.3(3)
C22 N3 C19 O3 0.6(5)
C18 N3 C19 N4 5.9(4)
C22 N3 C19 N4 -176.1(3)
C20 N4 C19 O3 176.4(3)
C23 N4 C19 O3 -6.4(4)
C20 N4 C19 N3 -6.8(4)
C23 N4 C19 N3 170.4(3)
C19 N4 C20 O4 173.1(3)
C23 N4 C20 O4 -4.1(4)
C19 N4 C20 C17 -11.2(4)
C23 N4 C20 C17 171.6(3)
C18 C17 C20 O4 -155.5(3)
C21 C17 C20 O4 -25.7(3)
C10 C17 C20 O4 83.9(3)
C18 C17 C20 N4 28.8(3)
C21 C17 C20 N4 158.6(2)
C10 C17 C20 N4 -91.8(3)
C1 N2 C21 C17 -1.6(3)
C1 N2 C21 S1 179.37(16)
C20 C17 C21 N2 105.1(3)
C18 C17 C21 N2 -124.2(2)
C10 C17 C21 N2 -12.3(3)
C20 C17 C21 S1 -75.9(3)
C18 C17 C21 S1 54.8(3)
C10 C17 C21 S1 166.66(18)
S2 S1 C21 N2 -179.68(17)
S2 S1 C21 C17 1.4(2)
C38 N7 C24 C25 0.9(3)
C38 N7 C24 S2 178.0(2)
S1 S2 C24 N7 -1.7(3)
S1 S2 C24 C25 175.43(19)
N7 C24 C25 C28 -128.8(3)
S2 C24 C25 C28 53.9(3)
N7 C24 C25 C26 103.3(3)
S2 C24 C25 C26 -74.0(3)
N7 C24 C25 C31 -15.8(3)
S2 C24 C25 C31 166.93(18)
C27 N6 C26 O7 171.1(3)
C30 N6 C26 O7 -10.3(4)
C27 N6 C26 C25 -14.1(4)
C30 N6 C26 C25 164.6(2)
C28 C25 C26 O7 -146.2(3)
C24 C25 C26 O7 -17.0(4)
C31 C25 C26 O7 92.5(3)
C28 C25 C26 N6 39.1(3)
C24 C25 C26 N6 168.2(2)
C31 C25 C26 N6 -82.2(3)
C26 N6 C27 O6 172.3(3)
C30 N6 C27 O6 -6.3(4)
C26 N6 C27 N5 -11.5(4)
C30 N6 C27 N5 169.9(3)
C28 N5 C27 O6 -172.7(3)
C29 N5 C27 O6 12.1(4)
C28 N5 C27 N6 11.0(4)
C29 N5 C27 N6 -164.2(2)
C27 N5 C28 O5 -169.3(3)
C29 N5 C28 O5 5.8(4)
C27 N5 C28 C25 15.5(4)
C29 N5 C28 C25 -169.4(2)
C26 C25 C28 O5 145.5(3)
C24 C25 C28 O5 18.1(4)
C31 C25 C28 O5 -89.6(3)
C26 C25 C28 N5 -39.4(3)
C24 C25 C28 N5 -166.7(2)
C31 C25 C28 N5 85.6(3)
C28 C25 C31 C32 -84.9(3)
C26 C25 C31 C32 39.1(3)
C24 C25 C31 C32 156.3(2)
C28 C25 C31 C38 141.1(2)
C26 C25 C31 C38 -94.9(2)
C24 C25 C31 C38 22.4(2)
C38 C31 C32 C37 59.7(4)
C25 C31 C32 C37 -67.2(3)
C38 C31 C32 C33 -121.2(3)
C25 C31 C32 C33 111.9(3)
C37 C32 C33 C34 -0.2(4)
C31 C32 C33 C34 -179.4(3)
C32 C33 C34 C35 -0.2(5)
C33 C34 C35 C36 1.5(5)
C34 C35 C36 C37 -2.3(5)
C33 C32 C37 C36 -0.6(4)
C31 C32 C37 C36 178.5(3)
C35 C36 C37 C32 1.9(4)
C24 N7 C38 C39 -118.8(3)
C24 N7 C38 C45 129.2(3)
C24 N7 C38 C31 15.0(3)
C32 C31 C38 N7 -157.5(2)
C25 C31 C38 N7 -23.7(3)
C32 C31 C38 C39 -31.1(4)
C25 C31 C38 C39 102.7(3)
C32 C31 C38 C45 87.5(3)
C25 C31 C38 C45 -138.7(2)
N7 C38 C39 C40 60.3(4)
C45 C38 C39 C40 175.6(3)
C31 C38 C39 C40 -63.8(4)
N7 C38 C39 C44 -113.3(2)
C45 C38 C39 C44 2.0(3)
C31 C38 C39 C44 122.6(3)
C44 C39 C40 C41 -3.5(4)
C38 C39 C40 C41 -176.7(3)
C39 C40 C41 C42 3.2(5)
C40 C41 C42 C43 -1.2(5)
C41 C42 C43 C44 -0.4(5)
C42 C43 C44 N8 178.9(3)
C42 C43 C44 C39 0.0(4)
C45 N8 C44 C43 -177.2(3)
C46 N8 C44 C43 0.5(5)
C45 N8 C44 C39 1.8(3)
C46 N8 C44 C39 179.5(3)
C40 C39 C44 C43 1.9(4)
C38 C39 C44 C43 176.7(2)
C40 C39 C44 N8 -177.2(3)
C38 C39 C44 N8 -2.4(3)
C44 N8 C45 O8 -178.7(3)
C46 N8 C45 O8 3.4(4)
C44 N8 C45 C38 -0.4(3)
C46 N8 C45 C38 -178.3(2)
N7 C38 C45 O8 -66.1(4)
C39 C38 C45 O8 177.3(3)
C31 C38 C45 O8 46.6(4)
N7 C38 C45 N8 115.6(2)
C39 C38 C45 N8 -1.0(3)
C31 C38 C45 N8 -131.7(2)
C50 O9 C47 C48 -55.8(4)
C49 O10 C48 C47 -57.8(4)
O9 C47 C48 O10 57.9(4)
C48 O10 C49 C50 58.1(4)
C47 O9 C50 C49 55.1(3)
O10 C49 C50 O9 -57.6(4)
C54 O11 C51 C52 56.8(4)
C53 O12 C52 C51 58.2(3)
O11 C51 C52 O12 -58.4(4)
C52 O12 C53 C54 -58.2(3)
C51 O11 C54 C53 -55.8(3)
O12 C53 C54 O11 57.7(4)

loop_
_platon_squeeze_void_nr
_platon_squeeze_void_average_x
_platon_squeeze_void_average_y
_platon_squeeze_void_average_z
_platon_squeeze_void_volume
_platon_squeeze_void_count_electrons
_platon_squeeze_void_content
1 0.500 1.021 1.000 839 303 ' '
